data_2216068
loop_
_publ_author_name
'Michael L. Williams'
'Samuel P.C. Dunstan'
'Peter C. Healy'

_publ_section_title
;
 <i>trans</i>-1,4-Diphenyl-1,4-diphosphacyclohexane
;
_journal_coeditor_code NG2331
_journal_issue 11
_journal_name_full 'Acta Crystallographica Section E'
_journal_page_first o4258
_journal_page_last o4258
_journal_paper_doi 10.1107/S1600536807048507
_journal_volume 63
_journal_year 2007
_chemical_formula_iupac 'C16 H18 P2'
_chemical_formula_moiety 'C16 H18 P2'
_chemical_formula_sum 'C16 H18 P2'
_chemical_formula_weight 272.24
_chemical_name_systematic
;
<i>trans</i>-1,4-Diphenyl-1,4-diphosphacyclohexane
;
_space_group_IT_number 61
_symmetry_cell_setting orthorhombic
_symmetry_space_group_name_Hall '-P 2ac 2ab'
_symmetry_space_group_name_H-M 'P b c a'
_atom_sites_solution_hydrogens geom
_atom_sites_solution_primary direct
_atom_sites_solution_secondary difmap
_cell_angle_alpha 90
_cell_angle_beta 90
_cell_angle_gamma 90
_cell_formula_units_Z 4
_cell_length_a 16.585(6)
_cell_length_b 11.584(6)
_cell_length_c 7.391(3)
_cell_measurement_reflns_used 25
_cell_measurement_temperature 295
_cell_measurement_theta_max 16.6
_cell_measurement_theta_min 12.5
_cell_volume 1420.0(11)
_computing_cell_refinement
;
MSC/AFC7 Diffractometer Control Software for Windows
(Molecular Structure Corporation, 1999)
;
_computing_data_collection
;
MSC/AFC7 Diffractometer Control Software for Windows
(Molecular Structure Corporation, 1999)
;
_computing_data_reduction 'TEXSAN for Windows (Molecular Structure Corporation, 2001)'
_computing_molecular_graphics 'PLATON (Spek, 2003) and ORTEP3 (Farrugia, 1997)'
_computing_publication_material
;
TEXSAN for Windows (Molecular Structure Corporation, 2001) and
PLATON (Spek, 2003)
;
_computing_structure_refinement
;
TEXSAN for Windows (Molecular Structure Corporation, 2001) and
SHELXL97 (Sheldrick, 1997)
;
_computing_structure_solution 'TEXSAN for Windows (Molecular Structure Corporation, 2001)'
_diffrn_ambient_temperature 295
_diffrn_measured_fraction_theta_full 0.999
_diffrn_measured_fraction_theta_max 0.999
_diffrn_measurement_device 'Rigaku AFC-7R'
_diffrn_measurement_method \w--2/q
_diffrn_radiation_monochromator graphite
_diffrn_radiation_source 'Rigaku rotating anode'
_diffrn_radiation_type 'Mo K\a'
_diffrn_radiation_wavelength 0.71069
_diffrn_reflns_av_R_equivalents 0.0293
_diffrn_reflns_av_sigmaI/netI 0.0328
_diffrn_reflns_limit_h_max 21
_diffrn_reflns_limit_h_min 0
_diffrn_reflns_limit_k_max 15
_diffrn_reflns_limit_k_min -6
_diffrn_reflns_limit_l_max 3
_diffrn_reflns_limit_l_min -9
_diffrn_reflns_number 1879
_diffrn_reflns_reduction_process ' ?'
_diffrn_reflns_theta_full 27.49
_diffrn_reflns_theta_max 27.49
_diffrn_reflns_theta_min 3.02
_diffrn_standards_decay_% 0.91
_diffrn_standards_interval_count 150
_diffrn_standards_number 3
_exptl_absorpt_coefficient_mu 0.286
_exptl_absorpt_correction_type none
_exptl_crystal_colour colourless
_exptl_crystal_density_diffrn 1.273
_exptl_crystal_density_method 'not measured'
_exptl_crystal_description prism
_exptl_crystal_F_000 576
_exptl_crystal_size_max 0.40
_exptl_crystal_size_mid 0.30
_exptl_crystal_size_min 0.30
_refine_diff_density_max 0.465
_refine_diff_density_min -0.344
_refine_ls_extinction_coef 0.007(2)
_refine_ls_extinction_expression FC^*^=KFC[1+0.001XFC^2^\L^3^/SIN(2\Q)]^-1/4^
_refine_ls_extinction_method 'SHELXL97 (Sheldrick, 1997)'
_refine_ls_goodness_of_fit_ref 1.041
_refine_ls_hydrogen_treatment constr
_refine_ls_matrix_type full
_refine_ls_number_parameters 83
_refine_ls_number_reflns 1627
_refine_ls_number_restraints 0
_refine_ls_restrained_S_all 1.041
_refine_ls_R_factor_all 0.0718
_refine_ls_R_factor_gt 0.0424
_refine_ls_shift/su_max 0.000
_refine_ls_shift/su_mean 0.000
_refine_ls_structure_factor_coef Fsqd
_refine_ls_weighting_details 'calc w=1/[\s^2^(Fo^2^)+(0.0715P)^2^+0.24P] where P=(Fo^2^+2Fc^2^)/3'
_refine_ls_weighting_scheme calc
_refine_ls_wR_factor_gt 0.1163
_refine_ls_wR_factor_ref 0.1324
_reflns_number_gt 1139
_reflns_number_total 1627
_reflns_threshold_expression I>2\s(I)
_cod_data_source_file ng2331.cif
_cod_data_source_block I
_cod_database_code 2216068
_cod_database_fobs_code 2216068

loop_
_symmetry_equiv_pos_as_xyz
x,y,z
1/2-x,-y,1/2+z
1/2+x,1/2-y,-z
-x,1/2+y,1/2-z
-x,-y,-z
1/2+x,y,1/2-z
1/2-x,1/2+y,z
x,1/2-y,1/2+z

loop_
_atom_site_aniso_label
_atom_site_aniso_U_11
_atom_site_aniso_U_22
_atom_site_aniso_U_33
_atom_site_aniso_U_12
_atom_site_aniso_U_13
_atom_site_aniso_U_23
P1 0.0446(3) 0.0532(4) 0.0444(4) -0.0003(2) -0.0041(2) -0.0051(3)
C1 0.0439(10) 0.0463(11) 0.0366(10) 0.0020(8) 0.0029(8) -0.0028(8)
C2 0.0527(13) 0.0528(12) 0.0536(13) 0.0047(10) 0.0136(10) 0.0066(10)
C3 0.0489(13) 0.0720(16) 0.0658(15) -0.0036(12) 0.0183(12) -0.0055(13)
C4 0.0424(11) 0.0850(18) 0.0534(13) 0.0088(12) 0.0021(10) -0.0107(13)
C5 0.0620(14) 0.0655(15) 0.0484(12) 0.0194(11) -0.0010(11) 0.0000(11)
C6 0.0536(12) 0.0507(12) 0.0454(11) 0.0038(10) 0.0024(9) 0.0023(9)
C7 0.0455(11) 0.0506(12) 0.0482(11) 0.0066(9) 0.0042(9) 0.0144(9)
C8 0.0439(11) 0.0389(11) 0.0644(14) -0.0044(9) 0.0070(10) 0.0034(10)

loop_
_atom_site_type_symbol
_atom_site_label
_atom_site_fract_x
_atom_site_fract_y
_atom_site_fract_z
_atom_site_U_iso_or_equiv
_atom_site_thermal_displace_type
_atom_site_occupancy
P P1 0.01337(3) -0.07964(5) 0.29128(8) 0.0474(2) Uani 1.000
C C1 0.12165(13) -0.10065(18) 0.3298(3) 0.0423(6) Uani 1.000
C C2 0.17770(15) -0.0227(2) 0.2600(3) 0.0530(7) Uani 1.000
C C3 0.25994(15) -0.0433(3) 0.2746(4) 0.0622(8) Uani 1.000
C C4 0.28740(13) -0.1423(3) 0.3555(3) 0.0603(8) Uani 1.000
C C5 0.23294(15) -0.2210(2) 0.4236(3) 0.0586(8) Uani 1.000
C C6 0.15063(13) -0.20060(19) 0.4110(3) 0.0499(7) Uani 1.000
C C7 0.00128(12) 0.0773(2) 0.3197(3) 0.0481(7) Uani 1.000
C C8 0.03159(13) 0.13119(18) 0.4954(3) 0.0491(7) Uani 1.000
H H2 0.15770 0.04710 0.20000 0.0620 Uiso 1.000
H H3 0.29830 0.01270 0.22970 0.0730 Uiso 1.000
H H4 0.34470 -0.15830 0.36490 0.0710 Uiso 1.000
H H5 0.25200 -0.29160 0.47890 0.0660 Uiso 1.000
H H6 0.11180 -0.25750 0.45820 0.0550 Uiso 1.000
H H71 -0.05410 0.09350 0.30670 0.0540 Uiso 1.000
H H72 0.03030 0.11240 0.22130 0.0540 Uiso 1.000
H H81 0.08900 0.11660 0.50640 0.0460 Uiso 1.000
H H82 0.02070 0.21320 0.49270 0.0550 Uiso 1.000

loop_
_atom_type_symbol
_atom_type_description
_atom_type_scat_dispersion_real
_atom_type_scat_dispersion_imag
_atom_type_scat_source
P P 0.1023 0.0942 'International Tables Vol C Tables 4.2.6.8 and 6.1.1.4'
H H 0.0000 0.0000 'International Tables Vol C Tables 4.2.6.8 and 6.1.1.4'
C C 0.0033 0.0016 'International Tables Vol C Tables 4.2.6.8 and 6.1.1.4'

loop_
_geom_angle_atom_site_label_1
_geom_angle_atom_site_label_2
_geom_angle_atom_site_label_3
_geom_angle_site_symmetry_1
_geom_angle_site_symmetry_3
_geom_angle
_geom_angle_publ_flag
C1 P1 C7 . . 102.70(9) no
C1 P1 C8 . 5_556 102.72(10) no
C7 P1 C8 . 5_556 100.27(10) no
P1 C1 C2 . . 120.60(17) no
P1 C1 C6 . . 121.07(16) no
C2 C1 C6 . . 117.9(2) no
C1 C2 C3 . . 121.0(2) no
C2 C3 C4 . . 120.2(3) no
C3 C4 C5 . . 119.7(2) no
C4 C5 C6 . . 120.5(2) no
C1 C6 C5 . . 120.7(2) no
P1 C7 C8 . . 117.72(15) no
P1 C8 C7 5_556 . 117.52(15) no
C1 C2 H2 . . 118.42 no
C3 C2 H2 . . 120.62 no
C2 C3 H3 . . 120.27 no
C4 C3 H3 . . 119.48 no
C3 C4 H4 . . 121.07 no
C5 C4 H4 . . 119.28 no
C4 C5 H5 . . 119.95 no
C6 C5 H5 . . 119.57 no
C1 C6 H6 . . 118.95 no
C5 C6 H6 . . 120.33 no
P1 C7 H71 . . 106.93 no
P1 C7 H72 . . 106.05 no
C8 C7 H71 . . 109.05 no
C8 C7 H72 . . 107.79 no
H71 C7 H72 . . 109.04 no
C7 C8 H81 . . 108.86 no
C7 C8 H82 . . 108.83 no
H81 C8 H82 . . 110.85 no
P1 C8 H81 5_556 . 105.59 no
P1 C8 H82 5_556 . 105.09 no

loop_
_geom_bond_atom_site_label_1
_geom_bond_atom_site_label_2
_geom_bond_site_symmetry_2
_geom_bond_distance
_geom_bond_publ_flag
P1 C1 . 1.834(2) no
P1 C7 . 1.841(3) no
P1 C8 5_556 1.843(2) no
C1 C2 . 1.395(3) no
C1 C6 . 1.390(3) no
C2 C3 . 1.389(4) no
C3 C4 . 1.371(5) no
C4 C5 . 1.379(4) no
C5 C6 . 1.389(3) no
C7 C8 . 1.526(3) no
C2 H2 . 0.9800 no
C3 H3 . 0.9673 no
C4 H4 . 0.9707 no
C5 H5 . 0.9674 no
C6 H6 . 0.9853 no
C7 H71 . 0.9424 no
C7 H72 . 0.9622 no
C8 H81 . 0.9704 no
C8 H82 . 0.9672 no

loop_
_geom_contact_atom_site_label_1
_geom_contact_atom_site_label_2
_geom_contact_distance
_geom_contact_site_symmetry_2
_geom_contact_publ_flag
P1 P1 3.622(2) 5_556 no
P1 H4 3.1604 6_455 no
C2 C8 3.475(4) . no
C2 C4 3.595(4) 2_554 no
C4 C2 3.595(4) 2_555 no
C6 C7 3.514(4) 5_556 no
C7 C6 3.514(4) 5_556 no
C8 C2 3.475(4) . no
C1 H71 2.9120 5_556 no
C1 H81 2.8862 . no
C2 H81 2.8433 . no
C2 H72 2.9167 . no
C3 H5 2.9072 8_544 no
C4 H5 2.9459 8_544 no
C4 H2 2.9203 2_555 no
C6 H71 2.9079 5_556 no
C6 H82 2.9329 5_556 no
C7 H2 2.7632 . no
C8 H6 2.8132 5_556 no
H2 C7 2.7632 . no
H2 H72 2.2498 . no
H2 C4 2.9203 2_554 no
H4 P1 3.1604 6_555 no
H5 C3 2.9072 8_545 no
H5 C4 2.9459 8_545 no
H6 C8 2.8132 5_556 no
H6 H82 2.2856 5_556 no
H71 C1 2.9120 5_556 no
H71 C6 2.9079 5_556 no
H72 C2 2.9167 . no
H72 H2 2.2498 . no
H81 C1 2.8862 . no
H81 C2 2.8433 . no
H82 C6 2.9329 5_556 no
H82 H6 2.2856 5_556 no

loop_
_geom_torsion_atom_site_label_1
_geom_torsion_atom_site_label_2
_geom_torsion_atom_site_label_3
_geom_torsion_atom_site_label_4
_geom_torsion_site_symmetry_1
_geom_torsion_site_symmetry_3
_geom_torsion_site_symmetry_4
_geom_torsion
_geom_torsion_publ_flag
C7 P1 C1 C2 . . . -40.7(2) no
C7 P1 C1 C6 . . . 146.59(19) no
C8 P1 C1 C2 5_556 . . -144.49(18) no
C8 P1 C1 C6 5_556 . . 42.8(2) no
C1 P1 C7 C8 . . . -54.41(18) no
C8 P1 C7 C8 5_556 . . 51.27(17) no
C1 P1 C8 C7 . 5_556 5_556 54.53(18) no
C7 P1 C8 C7 . 5_556 5_556 -51.14(18) no
P1 C1 C2 C3 . . . -174.2(2) no
P1 C1 C6 C5 . . . 173.61(17) no
C2 C1 C6 C5 . . . 0.7(3) no
C6 C1 C2 C3 . . . -1.3(3) no
C1 C2 C3 C4 . . . 1.2(4) no
C2 C3 C4 C5 . . . -0.5(4) no
C3 C4 C5 C6 . . . -0.1(4) no
C4 C5 C6 C1 . . . 0.0(3) no
P1 C7 C8 P1 . . 5_556 -59.9(2) no
